data_4342378
loop_
_publ_author_name
'Rei\&smann, Matti'
'Sch\"afer, Andr\'e'
'Panisch, Robin'
'Schmidtmann, Marc'
'Bolte, Michael'
'M\"uller, Thomas'

_publ_section_title
;
 Cyclic Silylated Onium Ions of Group 15 Elements.
;
_journal_issue 5
_journal_name_full 'Inorganic chemistry'
_journal_page_first 2393
_journal_paper_doi 10.1021/ic502968z
_journal_volume 54
_journal_year 2015
_chemical_formula_sum 'C84 H84 B12 Cl16 P2 Si2'
_chemical_formula_weight 1908.55
_chemical_name_systematic
; 
 ? 
;
_space_group_IT_number 14
_symmetry_cell_setting monoclinic
_symmetry_space_group_name_Hall '-P 2yn'
_symmetry_space_group_name_H-M 'P 1 21/n 1'
_atom_sites_solution_hydrogens difmap
_atom_sites_solution_primary direct
_atom_sites_solution_secondary difmap
_audit_creation_method SHELXL-97
_cell_angle_alpha 90.00
_cell_angle_beta 91.430(2)
_cell_angle_gamma 90.00
_cell_formula_units_Z 2
_cell_length_a 12.1228(4)
_cell_length_b 21.3999(8)
_cell_length_c 17.0156(6)
_cell_measurement_reflns_used 9006
_cell_measurement_temperature 120(2)
_cell_measurement_theta_max 33.66
_cell_measurement_theta_min 2.25
_cell_volume 4412.9(3)
_computing_cell_refinement 'Bruker AXS SAINT V8.18C'
_computing_data_collection 'Bruker APEX2'
_computing_data_reduction 'Bruker AXS SAINT V8.18C'
_computing_structure_refinement 'SHELXL (Sheldrick, 2008)'
_computing_structure_solution 'SHELXS (Sheldrick, 2008)'
_diffrn_ambient_temperature 120(2)
_diffrn_measured_fraction_theta_full 0.999
_diffrn_measured_fraction_theta_max 0.999
_diffrn_measurement_device_type 'Bruker APEX-II CCD'
_diffrn_measurement_method '\f and \w scans'
_diffrn_radiation_monochromator graphite
_diffrn_radiation_source 'sealed tube'
_diffrn_radiation_type 'Mo K\a'
_diffrn_radiation_wavelength 0.71073
_diffrn_reflns_av_R_equivalents 0.0377
_diffrn_reflns_av_sigmaI/netI 0.0190
_diffrn_reflns_limit_h_max 16
_diffrn_reflns_limit_h_min -18
_diffrn_reflns_limit_k_max 33
_diffrn_reflns_limit_k_min -33
_diffrn_reflns_limit_l_max 26
_diffrn_reflns_limit_l_min -26
_diffrn_reflns_number 189408
_diffrn_reflns_theta_full 33.73
_diffrn_reflns_theta_max 33.73
_diffrn_reflns_theta_min 1.53
_exptl_absorpt_coefficient_mu 0.607
_exptl_absorpt_correction_T_max 0.9629
_exptl_absorpt_correction_T_min 0.8767
_exptl_absorpt_correction_type multi-scan
_exptl_absorpt_process_details 'SADABS 2008/1 (Sheldrick, 2008)'
_exptl_crystal_colour colourless
_exptl_crystal_density_diffrn 1.436
_exptl_crystal_density_method 'not measured'
_exptl_crystal_description block
_exptl_crystal_F_000 1956
_exptl_crystal_size_max 0.24
_exptl_crystal_size_mid 0.16
_exptl_crystal_size_min 0.10
_refine_diff_density_max 0.515
_refine_diff_density_min -0.341
_refine_diff_density_rms 0.060
_refine_ls_extinction_method none
_refine_ls_goodness_of_fit_ref 1.041
_refine_ls_hydrogen_treatment mixed
_refine_ls_matrix_type full
_refine_ls_number_parameters 529
_refine_ls_number_reflns 17621
_refine_ls_number_restraints 0
_refine_ls_restrained_S_all 1.041
_refine_ls_R_factor_all 0.0387
_refine_ls_R_factor_gt 0.0281
_refine_ls_shift/su_max 0.002
_refine_ls_shift/su_mean 0.000
_refine_ls_structure_factor_coef Fsqd
_refine_ls_weighting_details 'calc w=1/[\s^2^(Fo^2^)+(0.0350P)^2^+1.5000P] where P=(Fo^2^+2Fc^2^)/3'
_refine_ls_weighting_scheme calc
_refine_ls_wR_factor_gt 0.0694
_refine_ls_wR_factor_ref 0.0745
_reflns_number_gt 14715
_reflns_number_total 17621
_reflns_threshold_expression >2sigma(I)
_cod_data_source_file ic502968z_si_003.cif
_cod_data_source_block ans288
_cod_depositor_comments 'Adding full bibliography for 4342377--4342378.cif.'
_cod_original_sg_symbol_H-M P2(1)/n
_cod_database_code 4342378

loop_
_symmetry_equiv_pos_as_xyz
'x, y, z'
'-x+1/2, y+1/2, -z+1/2'
'-x, -y, -z'
'x-1/2, -y-1/2, z-1/2'

loop_
_atom_site_label
_atom_site_type_symbol
_atom_site_fract_x
_atom_site_fract_y
_atom_site_fract_z
_atom_site_U_iso_or_equiv
_atom_site_adp_type
_atom_site_occupancy
_atom_site_symmetry_multiplicity
_atom_site_calc_flag
_atom_site_refinement_flags
P1 P 0.527958(19) 0.633039(10) 0.767119(13) 0.01100(4) Uani 1 1 d .
Si1 Si 0.49847(2) 0.643080(13) 0.437682(15) 0.01515(5) Uani 1 1 d .
H1 H 0.6028(12) 0.6739(7) 0.4364(9) 0.025(4) Uiso 1 1 d .
C1 C 0.48264(9) 0.59800(5) 0.34408(6) 0.02093(18) Uani 1 1 d .
H1A H 0.4070 0.5821 0.3388 0.031 Uiso 1 1 calc R
H1B H 0.5345 0.5629 0.3448 0.031 Uiso 1 1 calc R
H1C H 0.4981 0.6254 0.2995 0.031 Uiso 1 1 calc R
C2 C 0.38832(9) 0.70372(5) 0.44318(6) 0.02145(18) Uani 1 1 d .
H2A H 0.4034 0.7374 0.4059 0.032 Uiso 1 1 calc R
H2B H 0.3871 0.7208 0.4966 0.032 Uiso 1 1 calc R
H2C H 0.3166 0.6848 0.4300 0.032 Uiso 1 1 calc R
C3 C 0.49146(8) 0.59160(4) 0.52689(5) 0.01602(16) Uani 1 1 d .
H3A H 0.4156 0.5751 0.5314 0.019 Uiso 1 1 calc R
H3B H 0.5419 0.5556 0.5209 0.019 Uiso 1 1 calc R
C4 C 0.52361(9) 0.62765(4) 0.60195(5) 0.01688(16) Uani 1 1 d .
H4A H 0.4788 0.6662 0.6045 0.020 Uiso 1 1 calc R
H4B H 0.6022 0.6401 0.5998 0.020 Uiso 1 1 calc R
C5 C 0.50616(8) 0.58869(4) 0.67657(5) 0.01399(15) Uani 1 1 d .
H5A H 0.5575 0.5527 0.6767 0.017 Uiso 1 1 calc R
H5B H 0.4300 0.5719 0.6752 0.017 Uiso 1 1 calc R
C6 C 0.41010(7) 0.68504(4) 0.77485(5) 0.01354(15) Uani 1 1 d .
C7 C 0.32377(8) 0.68035(5) 0.71888(6) 0.01900(17) Uani 1 1 d .
H7 H 0.3261 0.6491 0.6793 0.023 Uiso 1 1 calc R
C8 C 0.23467(9) 0.72118(6) 0.72100(6) 0.0245(2) Uani 1 1 d .
H8 H 0.1762 0.7175 0.6831 0.029 Uiso 1 1 calc R
C9 C 0.23071(9) 0.76731(5) 0.77816(7) 0.0240(2) Uani 1 1 d .
H9 H 0.1705 0.7957 0.7786 0.029 Uiso 1 1 calc R
C10 C 0.31490(8) 0.77190(5) 0.83479(6) 0.01908(17) Uani 1 1 d .
H10 H 0.3119 0.8032 0.8742 0.023 Uiso 1 1 calc R
C11 C 0.40349(8) 0.73070(4) 0.83386(5) 0.01502(15) Uani 1 1 d .
H11 H 0.4600 0.7334 0.8734 0.018 Uiso 1 1 calc R
C12 C 0.64924(7) 0.68153(4) 0.75636(5) 0.01258(14) Uani 1 1 d .
C13 C 0.74742(8) 0.65539(4) 0.72930(5) 0.01648(16) Uani 1 1 d .
H13 H 0.7506 0.6121 0.7170 0.020 Uiso 1 1 calc R
C14 C 0.83997(8) 0.69278(5) 0.72047(6) 0.01865(17) Uani 1 1 d .
H14 H 0.9065 0.6748 0.7025 0.022 Uiso 1 1 calc R
C15 C 0.83612(8) 0.75607(5) 0.73758(6) 0.01891(17) Uani 1 1 d .
H15 H 0.9000 0.7812 0.7319 0.023 Uiso 1 1 calc R
C16 C 0.73901(9) 0.78257(5) 0.76295(6) 0.01980(18) Uani 1 1 d .
H16 H 0.7361 0.8260 0.7742 0.024 Uiso 1 1 calc R
C17 C 0.64586(8) 0.74576(4) 0.77202(6) 0.01678(16) Uani 1 1 d .
H17 H 0.5793 0.7643 0.7890 0.020 Uiso 1 1 calc R
C18 C 0.53684(7) 0.57872(4) 0.85742(5) 0.01160(14) Uani 1 1 d .
C19 C 0.53091(7) 0.62329(4) 0.92820(5) 0.01236(14) Uani 1 1 d .
C20 C 0.44338(8) 0.62362(5) 0.97971(5) 0.01604(16) Uani 1 1 d .
H20 H 0.3849 0.5944 0.9729 0.019 Uiso 1 1 calc R
C21 C 0.44107(9) 0.66662(5) 1.04134(6) 0.02136(19) Uani 1 1 d .
H21 H 0.3813 0.6662 1.0764 0.026 Uiso 1 1 calc R
C22 C 0.52499(10) 0.70990(5) 1.05191(6) 0.0233(2) Uani 1 1 d .
H22 H 0.5209 0.7405 1.0922 0.028 Uiso 1 1 calc R
C23 C 0.61527(9) 0.70822(5) 1.00312(6) 0.01977(18) Uani 1 1 d .
H23 H 0.6746 0.7367 1.0112 0.024 Uiso 1 1 calc R
C24 C 0.61869(8) 0.66485(4) 0.94252(5) 0.01515(15) Uani 1 1 d .
H24 H 0.6814 0.6633 0.9102 0.018 Uiso 1 1 calc R
C25 C 0.43790(8) 0.53330(4) 0.84847(5) 0.01353(15) Uani 1 1 d .
C26 C 0.45401(9) 0.46861(5) 0.84843(6) 0.01832(17) Uani 1 1 d .
H26 H 0.5266 0.4523 0.8547 0.022 Uiso 1 1 calc R
C27 C 0.36511(10) 0.42777(5) 0.83931(6) 0.0235(2) Uani 1 1 d .
H27 H 0.3777 0.3840 0.8405 0.028 Uiso 1 1 calc R
C28 C 0.25896(10) 0.45005(6) 0.82855(6) 0.0248(2) Uani 1 1 d .
H28 H 0.1990 0.4220 0.8206 0.030 Uiso 1 1 calc R
C29 C 0.24109(9) 0.51406(6) 0.82951(6) 0.0232(2) Uani 1 1 d .
H29 H 0.1683 0.5299 0.8227 0.028 Uiso 1 1 calc R
C30 C 0.32893(8) 0.55515(5) 0.84034(6) 0.01831(17) Uani 1 1 d .
H30 H 0.3150 0.5988 0.8423 0.022 Uiso 1 1 calc R
C31 C 0.64497(7) 0.54057(4) 0.86421(5) 0.01242(14) Uani 1 1 d .
C32 C 0.69658(8) 0.51369(4) 0.79999(5) 0.01629(16) Uani 1 1 d .
H32 H 0.6699 0.5231 0.7484 0.020 Uiso 1 1 calc R
C33 C 0.78612(9) 0.47344(5) 0.80954(6) 0.01952(18) Uani 1 1 d .
H33 H 0.8202 0.4562 0.7648 0.023 Uiso 1 1 calc R
C34 C 0.82549(9) 0.45850(5) 0.88435(6) 0.02117(19) Uani 1 1 d .
H34 H 0.8868 0.4312 0.8912 0.025 Uiso 1 1 calc R
C35 C 0.77439(8) 0.48379(5) 0.94905(6) 0.01937(18) Uani 1 1 d .
H35 H 0.8003 0.4733 1.0005 0.023 Uiso 1 1 calc R
C36 C 0.68536(8) 0.52448(4) 0.93936(5) 0.01548(15) Uani 1 1 d .
H36 H 0.6516 0.5415 0.9843 0.019 Uiso 1 1 calc R
Cl1 Cl 0.99390(2) 0.553080(12) 0.693616(13) 0.01885(5) Uani 1 1 d .
Cl2 Cl 0.745229(19) 0.495887(12) 0.589965(14) 0.02005(5) Uani 1 1 d .
Cl3 Cl 0.86912(2) 0.643158(11) 0.528541(14) 0.01951(5) Uani 1 1 d .
Cl4 Cl 1.17073(2) 0.626059(12) 0.548041(16) 0.02258(5) Uani 1 1 d .
Cl5 Cl 1.23194(2) 0.468263(13) 0.618851(14) 0.02206(5) Uani 1 1 d .
Cl6 Cl 0.96709(2) 0.387895(11) 0.646597(14) 0.02238(5) Uani 1 1 d .
B1 B 0.99693(8) 0.52620(5) 0.59396(5) 0.01164(15) Uani 1 1 d .
B2 B 0.87635(8) 0.49803(5) 0.54374(6) 0.01216(16) Uani 1 1 d .
B3 B 0.93668(8) 0.56993(4) 0.51412(6) 0.01195(16) Uani 1 1 d .
B4 B 1.08289(8) 0.56140(5) 0.52313(6) 0.01271(16) Uani 1 1 d .
B5 B 1.11296(8) 0.48433(5) 0.55818(6) 0.01221(16) Uani 1 1 d .
B6 B 0.98447(8) 0.44507(5) 0.57119(6) 0.01249(16) Uani 1 1 d .
Cl7 Cl 0.94759(3) 0.678057(15) 1.131849(18) 0.03177(6) Uani 1 1 d .
Cl8 Cl 1.17236(2) 0.726950(13) 1.066489(16) 0.02468(5) Uani 1 1 d .
C37 C 0.98435(9) 0.66174(5) 1.03642(6) 0.01988(18) Uani 1 1 d .
C38 C 1.08341(8) 0.68380(5) 1.00771(6) 0.01797(17) Uani 1 1 d .
C39 C 1.11049(10) 0.67194(5) 0.93033(7) 0.0241(2) Uani 1 1 d .
H39 H 1.1783 0.6867 0.9106 0.029 Uiso 1 1 calc R
C40 C 1.03810(11) 0.63842(6) 0.88185(7) 0.0301(2) Uani 1 1 d .
H40 H 1.0559 0.6309 0.8286 0.036 Uiso 1 1 calc R
C41 C 0.94009(11) 0.61589(6) 0.91089(8) 0.0306(2) Uani 1 1 d .
H41 H 0.8912 0.5926 0.8777 0.037 Uiso 1 1 calc R
C42 C 0.91316(10) 0.62723(5) 0.98829(7) 0.0262(2) Uani 1 1 d .
H42 H 0.8462 0.6114 1.0083 0.031 Uiso 1 1 calc R

loop_
_atom_site_aniso_label
_atom_site_aniso_U_11
_atom_site_aniso_U_22
_atom_site_aniso_U_33
_atom_site_aniso_U_23
_atom_site_aniso_U_13
_atom_site_aniso_U_12
P1 0.01390(10) 0.01004(9) 0.00904(8) -0.00022(7) 0.00026(7) 0.00065(7)
Si1 0.01735(12) 0.01744(12) 0.01065(10) -0.00074(8) 0.00015(8) -0.00275(9)
C1 0.0257(5) 0.0241(5) 0.0131(4) -0.0026(3) 0.0012(3) -0.0028(4)
C2 0.0256(5) 0.0190(4) 0.0196(4) 0.0012(3) -0.0011(4) 0.0012(4)
C3 0.0207(4) 0.0164(4) 0.0109(3) -0.0019(3) -0.0009(3) 0.0001(3)
C4 0.0251(5) 0.0154(4) 0.0101(3) -0.0002(3) 0.0002(3) -0.0034(3)
C5 0.0197(4) 0.0121(3) 0.0101(3) -0.0009(3) -0.0005(3) 0.0001(3)
C6 0.0149(4) 0.0127(4) 0.0130(3) 0.0009(3) 0.0001(3) 0.0019(3)
C7 0.0191(4) 0.0220(4) 0.0158(4) -0.0022(3) -0.0030(3) 0.0044(3)
C8 0.0200(5) 0.0327(6) 0.0207(4) -0.0019(4) -0.0055(4) 0.0089(4)
C9 0.0206(5) 0.0272(5) 0.0241(5) 0.0004(4) 0.0006(4) 0.0103(4)
C10 0.0196(4) 0.0174(4) 0.0204(4) -0.0014(3) 0.0028(3) 0.0044(3)
C11 0.0157(4) 0.0142(4) 0.0152(4) -0.0006(3) 0.0010(3) 0.0011(3)
C12 0.0151(4) 0.0123(3) 0.0104(3) -0.0001(3) 0.0006(3) -0.0004(3)
C13 0.0182(4) 0.0147(4) 0.0167(4) -0.0022(3) 0.0031(3) 0.0005(3)
C14 0.0167(4) 0.0209(4) 0.0185(4) -0.0028(3) 0.0030(3) -0.0003(3)
C15 0.0181(4) 0.0204(4) 0.0183(4) -0.0025(3) 0.0016(3) -0.0047(3)
C16 0.0216(4) 0.0141(4) 0.0238(5) -0.0033(3) 0.0023(3) -0.0029(3)
C17 0.0182(4) 0.0124(4) 0.0199(4) -0.0019(3) 0.0026(3) 0.0003(3)
C18 0.0137(4) 0.0116(3) 0.0096(3) 0.0000(3) 0.0010(3) 0.0008(3)
C19 0.0150(4) 0.0123(3) 0.0098(3) 0.0000(3) 0.0004(3) 0.0018(3)
C20 0.0164(4) 0.0186(4) 0.0131(4) -0.0009(3) 0.0023(3) 0.0016(3)
C21 0.0223(5) 0.0263(5) 0.0157(4) -0.0046(3) 0.0040(3) 0.0062(4)
C22 0.0294(5) 0.0225(5) 0.0178(4) -0.0082(4) -0.0011(4) 0.0057(4)
C23 0.0245(5) 0.0168(4) 0.0179(4) -0.0038(3) -0.0031(3) -0.0012(3)
C24 0.0174(4) 0.0151(4) 0.0130(3) -0.0008(3) -0.0002(3) -0.0002(3)
C25 0.0162(4) 0.0143(4) 0.0101(3) 0.0001(3) 0.0009(3) -0.0018(3)
C26 0.0224(4) 0.0144(4) 0.0184(4) -0.0012(3) 0.0033(3) -0.0024(3)
C27 0.0294(5) 0.0178(4) 0.0234(5) -0.0032(4) 0.0045(4) -0.0082(4)
C28 0.0267(5) 0.0290(5) 0.0187(4) -0.0004(4) 0.0000(4) -0.0134(4)
C29 0.0175(4) 0.0304(5) 0.0214(4) 0.0048(4) -0.0026(3) -0.0060(4)
C30 0.0168(4) 0.0203(4) 0.0177(4) 0.0043(3) -0.0011(3) -0.0020(3)
C31 0.0143(4) 0.0114(3) 0.0115(3) 0.0004(3) 0.0012(3) 0.0007(3)
C32 0.0204(4) 0.0161(4) 0.0125(4) 0.0006(3) 0.0025(3) 0.0045(3)
C33 0.0219(4) 0.0178(4) 0.0191(4) 0.0013(3) 0.0055(3) 0.0066(3)
C34 0.0205(4) 0.0198(4) 0.0233(5) 0.0052(4) 0.0027(4) 0.0074(3)
C35 0.0199(4) 0.0208(4) 0.0173(4) 0.0049(3) -0.0006(3) 0.0037(3)
C36 0.0171(4) 0.0168(4) 0.0126(3) 0.0016(3) 0.0008(3) 0.0012(3)
Cl1 0.02266(11) 0.02379(11) 0.01004(8) -0.00559(7) -0.00078(7) 0.00598(8)
Cl2 0.01231(9) 0.02957(12) 0.01855(10) -0.00112(8) 0.00604(7) -0.00007(8)
Cl3 0.02755(11) 0.01385(9) 0.01716(9) -0.00163(7) 0.00131(8) 0.00968(8)
Cl4 0.02194(11) 0.01731(10) 0.02843(12) -0.00553(9) -0.00061(9) -0.00840(8)
Cl5 0.01641(10) 0.03251(13) 0.01693(10) -0.00252(9) -0.00636(8) 0.00789(9)
Cl6 0.03152(13) 0.01714(10) 0.01885(10) 0.00857(8) 0.00828(9) 0.00405(9)
B1 0.0130(4) 0.0127(4) 0.0092(3) -0.0020(3) 0.0000(3) 0.0020(3)
B2 0.0109(4) 0.0139(4) 0.0118(4) -0.0004(3) 0.0019(3) 0.0003(3)
B3 0.0144(4) 0.0105(4) 0.0110(4) -0.0007(3) 0.0006(3) 0.0028(3)
B4 0.0130(4) 0.0117(4) 0.0134(4) -0.0019(3) 0.0004(3) -0.0017(3)
B5 0.0116(4) 0.0145(4) 0.0105(4) -0.0009(3) -0.0008(3) 0.0022(3)
B6 0.0151(4) 0.0111(4) 0.0113(4) 0.0015(3) 0.0018(3) 0.0010(3)
Cl7 0.03584(15) 0.03242(14) 0.02758(13) -0.00492(11) 0.01155(11) -0.00826(11)
Cl8 0.02001(11) 0.02570(12) 0.02810(12) -0.00371(9) -0.00427(9) -0.00177(9)
C37 0.0211(4) 0.0172(4) 0.0213(4) 0.0007(3) 0.0003(3) 0.0004(3)
C38 0.0178(4) 0.0154(4) 0.0206(4) 0.0002(3) -0.0022(3) 0.0017(3)
C39 0.0257(5) 0.0237(5) 0.0231(5) -0.0008(4) 0.0037(4) 0.0007(4)
C40 0.0416(7) 0.0266(5) 0.0220(5) -0.0039(4) -0.0006(4) -0.0002(5)
C41 0.0371(6) 0.0247(5) 0.0294(6) -0.0026(4) -0.0091(5) -0.0059(5)
C42 0.0245(5) 0.0224(5) 0.0315(5) 0.0009(4) -0.0036(4) -0.0055(4)

loop_
_atom_type_symbol
_atom_type_description
_atom_type_scat_dispersion_real
_atom_type_scat_dispersion_imag
_atom_type_scat_source
C C 0.0033 0.0016 'International Tables Vol C Tables 4.2.6.8 and 6.1.1.4'
H H 0.0000 0.0000 'International Tables Vol C Tables 4.2.6.8 and 6.1.1.4'
B B 0.0013 0.0007 'International Tables Vol C Tables 4.2.6.8 and 6.1.1.4'
Si Si 0.0817 0.0704 'International Tables Vol C Tables 4.2.6.8 and 6.1.1.4'
P P 0.1023 0.0942 'International Tables Vol C Tables 4.2.6.8 and 6.1.1.4'
Cl Cl 0.1484 0.1585 'International Tables Vol C Tables 4.2.6.8 and 6.1.1.4'

loop_
_geom_angle_atom_site_label_1
_geom_angle_atom_site_label_2
_geom_angle_atom_site_label_3
_geom_angle
_geom_angle_site_symmetry_1
_geom_angle_site_symmetry_3
C12 P1 C6 107.33(4) . .
C12 P1 C5 108.27(4) . .
C6 P1 C5 106.39(4) . .
C12 P1 C18 113.35(4) . .
C6 P1 C18 109.86(4) . .
C5 P1 C18 111.33(4) . .
C2 Si1 C1 110.09(5) . .
C2 Si1 C3 108.68(5) . .
C1 Si1 C3 112.35(5) . .
C2 Si1 H1 108.4(6) . .
C1 Si1 H1 107.3(6) . .
C3 Si1 H1 109.9(6) . .
Si1 C1 H1A 109.5 . .
Si1 C1 H1B 109.5 . .
H1A C1 H1B 109.5 . .
Si1 C1 H1C 109.5 . .
H1A C1 H1C 109.5 . .
H1B C1 H1C 109.5 . .
Si1 C2 H2A 109.5 . .
Si1 C2 H2B 109.5 . .
H2A C2 H2B 109.5 . .
Si1 C2 H2C 109.5 . .
H2A C2 H2C 109.5 . .
H2B C2 H2C 109.5 . .
C4 C3 Si1 111.23(6) . .
C4 C3 H3A 109.4 . .
Si1 C3 H3A 109.4 . .
C4 C3 H3B 109.4 . .
Si1 C3 H3B 109.4 . .
H3A C3 H3B 108.0 . .
C3 C4 C5 112.17(8) . .
C3 C4 H4A 109.2 . .
C5 C4 H4A 109.2 . .
C3 C4 H4B 109.2 . .
C5 C4 H4B 109.2 . .
H4A C4 H4B 107.9 . .
C4 C5 P1 113.29(6) . .
C4 C5 H5A 108.9 . .
P1 C5 H5A 108.9 . .
C4 C5 H5B 108.9 . .
P1 C5 H5B 108.9 . .
H5A C5 H5B 107.7 . .
C7 C6 C11 118.73(8) . .
C7 C6 P1 118.82(7) . .
C11 C6 P1 122.44(7) . .
C8 C7 C6 120.32(9) . .
C8 C7 H7 119.8 . .
C6 C7 H7 119.8 . .
C9 C8 C7 120.39(10) . .
C9 C8 H8 119.8 . .
C7 C8 H8 119.8 . .
C8 C9 C10 119.91(9) . .
C8 C9 H9 120.0 . .
C10 C9 H9 120.0 . .
C9 C10 C11 120.11(9) . .
C9 C10 H10 119.9 . .
C11 C10 H10 119.9 . .
C10 C11 C6 120.48(9) . .
C10 C11 H11 119.8 . .
C6 C11 H11 119.8 . .
C17 C12 C13 118.86(8) . .
C17 C12 P1 120.98(7) . .
C13 C12 P1 120.11(7) . .
C14 C13 C12 119.99(9) . .
C14 C13 H13 120.0 . .
C12 C13 H13 120.0 . .
C15 C14 C13 120.56(9) . .
C15 C14 H14 119.7 . .
C13 C14 H14 119.7 . .
C16 C15 C14 119.92(9) . .
C16 C15 H15 120.0 . .
C14 C15 H15 120.0 . .
C15 C16 C17 120.13(9) . .
C15 C16 H16 119.9 . .
C17 C16 H16 119.9 . .
C16 C17 C12 120.51(9) . .
C16 C17 H17 119.7 . .
C12 C17 H17 119.7 . .
C19 C18 C31 108.95(7) . .
C19 C18 C25 114.50(7) . .
C31 C18 C25 109.22(7) . .
C19 C18 P1 104.31(6) . .
C31 C18 P1 114.10(6) . .
C25 C18 P1 105.81(6) . .
C20 C19 C24 118.28(8) . .
C20 C19 C18 123.13(8) . .
C24 C19 C18 118.58(8) . .
C19 C20 C21 120.39(9) . .
C19 C20 H20 119.8 . .
C21 C20 H20 119.8 . .
C22 C21 C20 120.68(9) . .
C22 C21 H21 119.7 . .
C20 C21 H21 119.7 . .
C21 C22 C23 119.47(9) . .
C21 C22 H22 120.3 . .
C23 C22 H22 120.3 . .
C24 C23 C22 119.94(10) . .
C24 C23 H23 120.0 . .
C22 C23 H23 120.0 . .
C23 C24 C19 121.05(9) . .
C23 C24 H24 119.5 . .
C19 C24 H24 119.5 . .
C26 C25 C30 117.43(9) . .
C26 C25 C18 120.91(8) . .
C30 C25 C18 121.66(8) . .
C27 C26 C25 120.90(10) . .
C27 C26 H26 119.5 . .
C25 C26 H26 119.5 . .
C28 C27 C26 120.94(10) . .
C28 C27 H27 119.5 . .
C26 C27 H27 119.5 . .
C27 C28 C29 119.00(10) . .
C27 C28 H28 120.5 . .
C29 C28 H28 120.5 . .
C28 C29 C30 120.48(10) . .
C28 C29 H29 119.8 . .
C30 C29 H29 119.8 . .
C29 C30 C25 121.18(10) . .
C29 C30 H30 119.4 . .
C25 C30 H30 119.4 . .
C32 C31 C36 117.37(8) . .
C32 C31 C18 123.68(8) . .
C36 C31 C18 118.32(8) . .
C33 C32 C31 121.78(9) . .
C33 C32 H32 119.1 . .
C31 C32 H32 119.1 . .
C34 C33 C32 119.98(9) . .
C34 C33 H33 120.0 . .
C32 C33 H33 120.0 . .
C33 C34 C35 119.26(9) . .
C33 C34 H34 120.4 . .
C35 C34 H34 120.4 . .
C34 C35 C36 120.67(9) . .
C34 C35 H35 119.7 . .
C36 C35 H35 119.7 . .
C35 C36 C31 120.91(9) . .
C35 C36 H36 119.5 . .
C31 C36 H36 119.5 . .
B2 B1 B4 107.82(7) . .
B2 B1 B6 60.14(6) . .
B4 B1 B6 108.21(6) . .
B2 B1 B5 108.09(7) . .
B4 B1 B5 60.17(5) . .
B6 B1 B5 60.09(5) . .
B2 B1 B3 59.88(5) . .
B4 B1 B3 59.98(6) . .
B6 B1 B3 108.25(7) . .
B5 B1 B3 108.26(6) . .
B2 B1 Cl1 121.80(6) . .
B4 B1 Cl1 122.08(6) . .
B6 B1 Cl1 120.94(6) . .
B5 B1 Cl1 121.21(6) . .
B3 B1 Cl1 122.19(6) . .
B1 B2 B3 60.35(5) . .
B1 B2 B5 108.45(7) . 3_766
B3 B2 B5 60.11(5) . 3_766
B1 B2 B4 108.08(7) . 3_766
B3 B2 B4 108.23(7) . 3_766
B5 B2 B4 60.17(5) 3_766 3_766
B1 B2 B6 60.06(6) . .
B3 B2 B6 108.55(7) . .
B5 B2 B6 108.55(7) 3_766 .
B4 B2 B6 60.09(6) 3_766 .
B1 B2 Cl2 121.67(6) . .
B3 B2 Cl2 121.42(6) . .
B5 B2 Cl2 121.29(6) 3_766 .
B4 B2 Cl2 121.63(6) 3_766 .
B6 B2 Cl2 121.48(6) . .
B2 B3 B4 107.53(7) . .
B2 B3 B5 59.97(5) . 3_766
B4 B3 B5 108.04(7) . 3_766
B2 B3 B6 107.84(7) . 3_766
B4 B3 B6 60.07(5) . 3_766
B5 B3 B6 60.09(5) 3_766 3_766
B2 B3 Cl3 121.69(6) . .
B4 B3 Cl3 122.36(6) . .
B5 B3 Cl3 121.12(6) 3_766 .
B6 B3 Cl3 121.67(6) 3_766 .
B2 B3 B1 59.77(5) . .
B4 B3 B1 59.72(5) . .
B5 B3 B1 107.89(7) 3_766 .
B6 B3 B1 107.83(7) 3_766 .
Cl3 B3 B1 122.25(6) . .
B1 B4 B2 107.83(7) . 3_766
B1 B4 B3 60.29(5) . .
B2 B4 B3 107.96(7) 3_766 .
B1 B4 B6 108.25(7) . 3_766
B2 B4 B6 60.00(5) 3_766 3_766
B3 B4 B6 60.03(5) . 3_766
B1 B4 B5 60.12(5) . .
B2 B4 B5 59.86(5) 3_766 .
B3 B4 B5 108.47(7) . .
B6 B4 B5 108.23(7) 3_766 .
B1 B4 Cl4 121.43(6) . .
B2 B4 Cl4 121.95(6) 3_766 .
B3 B4 Cl4 121.65(6) . .
B6 B4 Cl4 121.86(6) 3_766 .
B5 B4 Cl4 121.25(6) . .
B2 B5 B3 59.92(5) 3_766 3_766
B2 B5 Cl5 121.72(6) 3_766 .
B3 B5 Cl5 121.78(6) 3_766 .
B2 B5 B1 107.58(7) 3_766 .
B3 B5 B1 107.83(7) 3_766 .
Cl5 B5 B1 122.05(6) . .
B2 B5 B4 59.96(5) 3_766 .
B3 B5 B4 107.92(7) 3_766 .
Cl5 B5 B4 121.68(6) . .
B1 B5 B4 59.71(5) . .
B2 B5 B6 107.73(7) 3_766 .
B3 B5 B6 60.01(5) 3_766 .
Cl5 B5 B6 122.10(6) . .
B1 B5 B6 59.88(5) . .
B4 B5 B6 107.68(7) . .
B1 B6 B2 59.80(5) . .
B1 B6 B3 107.88(7) . 3_766
B2 B6 B3 107.79(7) . 3_766
B1 B6 B4 107.73(7) . 3_766
B2 B6 B4 59.91(5) . 3_766
B3 B6 B4 59.90(5) 3_766 3_766
B1 B6 B5 60.03(5) . .
B2 B6 B5 107.77(7) . .
B3 B6 B5 59.91(5) 3_766 .
B4 B6 B5 107.76(7) 3_766 .
B1 B6 Cl6 121.37(6) . .
B2 B6 Cl6 121.51(6) . .
B3 B6 Cl6 122.33(6) 3_766 .
B4 B6 Cl6 122.11(7) 3_766 .
B5 B6 Cl6 121.91(6) . .
C42 C37 C38 120.22(10) . .
C42 C37 Cl7 119.36(9) . .
C38 C37 Cl7 120.41(8) . .
C39 C38 C37 119.86(10) . .
C39 C38 Cl8 119.32(8) . .
C37 C38 Cl8 120.81(8) . .
C38 C39 C40 119.79(11) . .
C38 C39 H39 120.1 . .
C40 C39 H39 120.1 . .
C41 C40 C39 120.20(11) . .
C41 C40 H40 119.9 . .
C39 C40 H40 119.9 . .
C40 C41 C42 120.17(11) . .
C40 C41 H41 119.9 . .
C42 C41 H41 119.9 . .
C41 C42 C37 119.74(11) . .
C41 C42 H42 120.1 . .
C37 C42 H42 120.1 . .

loop_
_geom_bond_atom_site_label_1
_geom_bond_atom_site_label_2
_geom_bond_distance
_geom_bond_site_symmetry_2
P1 C12 1.8126(9) .
P1 C6 1.8183(9) .
P1 C5 1.8232(9) .
P1 C18 1.9276(9) .
Si1 C2 1.8661(11) .
Si1 C1 1.8679(10) .
Si1 C3 1.8792(10) .
Si1 H1 1.427(15) .
C1 H1A 0.9800 .
C1 H1B 0.9800 .
C1 H1C 0.9800 .
C2 H2A 0.9800 .
C2 H2B 0.9800 .
C2 H2C 0.9800 .
C3 C4 1.5341(13) .
C3 H3A 0.9900 .
C3 H3B 0.9900 .
C4 C5 1.5381(13) .
C4 H4A 0.9900 .
C4 H4B 0.9900 .
C5 H5A 0.9900 .
C5 H5B 0.9900 .
C6 C7 1.4010(13) .
C6 C11 1.4048(13) .
C7 C8 1.3904(14) .
C7 H7 0.9500 .
C8 C9 1.3875(16) .
C8 H8 0.9500 .
C9 C10 1.3895(15) .
C9 H9 0.9500 .
C10 C11 1.3898(13) .
C10 H10 0.9500 .
C11 H11 0.9500 .
C12 C17 1.4008(13) .
C12 C13 1.4031(13) .
C13 C14 1.3893(14) .
C13 H13 0.9500 .
C14 C15 1.3863(14) .
C14 H14 0.9500 .
C15 C16 1.3854(14) .
C15 H15 0.9500 .
C16 C17 1.3888(14) .
C16 H16 0.9500 .
C17 H17 0.9500 .
C18 C19 1.5395(12) .
C18 C31 1.5461(12) .
C18 C25 1.5484(13) .
C19 C20 1.3930(12) .
C19 C24 1.4034(13) .
C20 C21 1.3960(13) .
C20 H20 0.9500 .
C21 C22 1.3842(16) .
C21 H21 0.9500 .
C22 C23 1.3905(15) .
C22 H22 0.9500 .
C23 C24 1.3888(13) .
C23 H23 0.9500 .
C24 H24 0.9500 .
C25 C26 1.3979(13) .
C25 C30 1.4050(13) .
C26 C27 1.3932(14) .
C26 H26 0.9500 .
C27 C28 1.3802(17) .
C27 H27 0.9500 .
C28 C29 1.3870(17) .
C28 H28 0.9500 .
C29 C30 1.3897(14) .
C29 H29 0.9500 .
C30 H30 0.9500 .
C31 C32 1.3968(12) .
C31 C36 1.4008(12) .
C32 C33 1.3921(13) .
C32 H32 0.9500 .
C33 C34 1.3857(15) .
C33 H33 0.9500 .
C34 C35 1.3866(14) .
C34 H34 0.9500 .
C35 C36 1.3934(13) .
C35 H35 0.9500 .
C36 H36 0.9500 .
Cl1 B1 1.7919(9) .
Cl2 B2 1.7916(10) .
Cl3 B3 1.7880(10) .
Cl4 B4 1.7905(10) .
Cl5 B5 1.7861(10) .
Cl6 B6 1.7892(10) .
B1 B2 1.7799(14) .
B1 B4 1.7799(14) .
B1 B6 1.7846(14) .
B1 B5 1.7874(13) .
B1 B3 1.7902(13) .
B2 B3 1.7818(14) .
B2 B5 1.7828(14) 3_766
B2 B4 1.7845(14) 3_766
B2 B6 1.7861(14) .
B3 B4 1.7846(14) .
B3 B5 1.7851(14) 3_766
B3 B6 1.7869(13) 3_766
B4 B2 1.7845(14) 3_766
B4 B6 1.7878(14) 3_766
B4 B5 1.7883(14) .
B5 B2 1.7827(14) 3_766
B5 B3 1.7852(14) 3_766
B5 B6 1.7884(14) .
B6 B3 1.7870(13) 3_766
B6 B4 1.7878(14) 3_766
Cl7 C37 1.7301(11) .
Cl8 C38 1.7211(10) .
C37 C42 1.3876(15) .
C37 C38 1.3903(15) .
C38 C39 1.3883(15) .
C39 C40 1.3887(17) .
C39 H39 0.9500 .
C40 C41 1.3848(19) .
C40 H40 0.9500 .
C41 C42 1.3861(18) .
C41 H41 0.9500 .
C42 H42 0.9500 .

loop_
_geom_torsion_atom_site_label_1
_geom_torsion_atom_site_label_2
_geom_torsion_atom_site_label_3
_geom_torsion_atom_site_label_4
_geom_torsion
_geom_torsion_site_symmetry_1
_geom_torsion_site_symmetry_4
C2 Si1 C3 C4 -67.35(8) . .
C1 Si1 C3 C4 170.58(7) . .
Si1 C3 C4 C5 173.65(7) . .
C3 C4 C5 P1 -173.17(7) . .
C12 P1 C5 C4 -42.18(8) . .
C6 P1 C5 C4 72.91(8) . .
C18 P1 C5 C4 -167.43(6) . .
C12 P1 C6 C7 120.37(8) . .
C5 P1 C6 C7 4.64(9) . .
C18 P1 C6 C7 -115.97(8) . .
C12 P1 C6 C11 -58.17(8) . .
C5 P1 C6 C11 -173.90(7) . .
C18 P1 C6 C11 65.49(8) . .
C11 C6 C7 C8 1.41(15) . .
P1 C6 C7 C8 -177.19(9) . .
C6 C7 C8 C9 0.53(17) . .
C7 C8 C9 C10 -1.53(18) . .
C8 C9 C10 C11 0.56(17) . .
C9 C10 C11 C6 1.41(15) . .
C7 C6 C11 C10 -2.37(14) . .
P1 C6 C11 C10 176.17(7) . .
C6 P1 C12 C17 13.94(9) . .
C5 P1 C12 C17 128.41(8) . .
C18 P1 C12 C17 -107.55(8) . .
C6 P1 C12 C13 -163.75(7) . .
C5 P1 C12 C13 -49.27(8) . .
C18 P1 C12 C13 74.76(8) . .
C17 C12 C13 C14 1.71(14) . .
P1 C12 C13 C14 179.44(7) . .
C12 C13 C14 C15 -0.52(15) . .
C13 C14 C15 C16 -0.68(15) . .
C14 C15 C16 C17 0.65(16) . .
C15 C16 C17 C12 0.56(15) . .
C13 C12 C17 C16 -1.73(14) . .
P1 C12 C17 C16 -179.45(8) . .
C12 P1 C18 C19 68.92(6) . .
C6 P1 C18 C19 -51.13(7) . .
C5 P1 C18 C19 -168.72(6) . .
C12 P1 C18 C31 -49.84(7) . .
C6 P1 C18 C31 -169.90(6) . .
C5 P1 C18 C31 72.52(7) . .
C12 P1 C18 C25 -169.94(5) . .
C6 P1 C18 C25 70.00(6) . .
C5 P1 C18 C25 -47.58(7) . .
C31 C18 C19 C20 -123.39(9) . .
C25 C18 C19 C20 -0.78(12) . .
P1 C18 C19 C20 114.39(8) . .
C31 C18 C19 C24 55.41(10) . .
C25 C18 C19 C24 178.02(8) . .
P1 C18 C19 C24 -66.81(9) . .
C24 C19 C20 C21 3.33(14) . .
C18 C19 C20 C21 -177.87(9) . .
C19 C20 C21 C22 0.55(15) . .
C20 C21 C22 C23 -3.47(16) . .
C21 C22 C23 C24 2.41(16) . .
C22 C23 C24 C19 1.55(15) . .
C20 C19 C24 C23 -4.39(14) . .
C18 C19 C24 C23 176.76(8) . .
C19 C18 C25 C26 -121.69(9) . .
C31 C18 C25 C26 0.77(11) . .
P1 C18 C25 C26 124.02(8) . .
C19 C18 C25 C30 58.12(11) . .
C31 C18 C25 C30 -179.42(8) . .
P1 C18 C25 C30 -56.18(9) . .
C30 C25 C26 C27 1.06(14) . .
C18 C25 C26 C27 -179.12(9) . .
C25 C26 C27 C28 1.26(16) . .
C26 C27 C28 C29 -2.12(16) . .
C27 C28 C29 C30 0.65(16) . .
C28 C29 C30 C25 1.72(16) . .
C26 C25 C30 C29 -2.53(14) . .
C18 C25 C30 C29 177.65(9) . .
C19 C18 C31 C32 -155.79(9) . .
C25 C18 C31 C32 78.48(10) . .
P1 C18 C31 C32 -39.69(11) . .
C19 C18 C31 C36 33.56(11) . .
C25 C18 C31 C36 -92.18(9) . .
P1 C18 C31 C36 149.65(7) . .
C36 C31 C32 C33 -1.28(14) . .
C18 C31 C32 C33 -172.02(9) . .
C31 C32 C33 C34 0.77(16) . .
C32 C33 C34 C35 0.34(16) . .
C33 C34 C35 C36 -0.88(16) . .
C34 C35 C36 C31 0.33(15) . .
C32 C31 C36 C35 0.73(14) . .
C18 C31 C36 C35 171.98(9) . .
B4 B1 B2 B3 -37.44(6) . .
B6 B1 B2 B3 -138.63(7) . .
B5 B1 B2 B3 -101.04(7) . .
Cl1 B1 B2 B3 111.40(8) . .
B4 B1 B2 B5 -0.05(9) . 3_766
B6 B1 B2 B5 -101.23(7) . 3_766
B5 B1 B2 B5 -63.64(9) . 3_766
B3 B1 B2 B5 37.39(6) . 3_766
Cl1 B1 B2 B5 148.80(7) . 3_766
B4 B1 B2 B4 63.68(9) . 3_766
B6 B1 B2 B4 -37.51(6) . 3_766
B5 B1 B2 B4 0.08(9) . 3_766
B3 B1 B2 B4 101.12(7) . 3_766
Cl1 B1 B2 B4 -147.48(7) . 3_766
B4 B1 B2 B6 101.19(7) . .
B5 B1 B2 B6 37.59(6) . .
B3 B1 B2 B6 138.63(7) . .
Cl1 B1 B2 B6 -109.97(8) . .
B4 B1 B2 Cl2 -148.15(7) . .
B6 B1 B2 Cl2 110.66(8) . .
B5 B1 B2 Cl2 148.25(7) . .
B3 B1 B2 Cl2 -110.71(8) . .
Cl1 B1 B2 Cl2 0.69(11) . .
B1 B2 B3 B4 37.25(6) . .
B5 B2 B3 B4 -101.10(7) 3_766 .
B4 B2 B3 B4 -63.61(9) 3_766 .
B6 B2 B3 B4 0.09(9) . .
Cl2 B2 B3 B4 148.36(6) . .
B1 B2 B3 B5 138.36(7) . 3_766
B4 B2 B3 B5 37.49(6) 3_766 3_766
B6 B2 B3 B5 101.19(7) . 3_766
Cl2 B2 B3 B5 -110.54(8) . 3_766
B1 B2 B3 B6 100.64(7) . 3_766
B5 B2 B3 B6 -37.71(6) 3_766 3_766
B4 B2 B3 B6 -0.22(9) 3_766 3_766
B6 B2 B3 B6 63.48(9) . 3_766
Cl2 B2 B3 B6 -148.25(7) . 3_766
B1 B2 B3 Cl3 -111.47(8) . .
B5 B2 B3 Cl3 110.17(8) 3_766 .
B4 B2 B3 Cl3 147.66(7) 3_766 .
B6 B2 B3 Cl3 -148.64(6) . .
Cl2 B2 B3 Cl3 -0.37(11) . .
B5 B2 B3 B1 -138.36(7) 3_766 .
B4 B2 B3 B1 -100.86(7) 3_766 .
B6 B2 B3 B1 -37.17(6) . .
Cl2 B2 B3 B1 111.11(8) . .
B4 B1 B3 B2 138.05(7) . .
B6 B1 B3 B2 37.13(6) . .
B5 B1 B3 B2 100.76(7) . .
Cl1 B1 B3 B2 -110.78(8) . .
B2 B1 B3 B4 -138.05(7) . .
B6 B1 B3 B4 -100.93(7) . .
B5 B1 B3 B4 -37.30(6) . .
Cl1 B1 B3 B4 111.17(8) . .
B2 B1 B3 B5 -37.20(6) . 3_766
B4 B1 B3 B5 100.86(7) . 3_766
B6 B1 B3 B5 -0.07(9) . 3_766
B5 B1 B3 B5 63.56(9) . 3_766
Cl1 B1 B3 B5 -147.97(7) . 3_766
B2 B1 B3 B6 -100.67(7) . 3_766
B4 B1 B3 B6 37.38(6) . 3_766
B6 B1 B3 B6 -63.54(9) . 3_766
B5 B1 B3 B6 0.09(9) . 3_766
Cl1 B1 B3 B6 148.55(7) . 3_766
B2 B1 B3 Cl3 110.56(8) . .
B4 B1 B3 Cl3 -111.38(8) . .
B6 B1 B3 Cl3 147.69(7) . .
B5 B1 B3 Cl3 -148.68(7) . .
Cl1 B1 B3 Cl3 -0.21(11) . .
B2 B1 B4 B2 -63.52(9) . 3_766
B6 B1 B4 B2 0.07(9) . 3_766
B5 B1 B4 B2 37.53(6) . 3_766
B3 B1 B4 B2 -100.92(7) . 3_766
Cl1 B1 B4 B2 147.74(7) . 3_766
B2 B1 B4 B3 37.39(6) . .
B6 B1 B4 B3 100.99(7) . .
B5 B1 B4 B3 138.44(7) . .
Cl1 B1 B4 B3 -111.35(8) . .
B2 B1 B4 B6 -0.07(9) . 3_766
B6 B1 B4 B6 63.52(9) . 3_766
B5 B1 B4 B6 100.98(7) . 3_766
B3 B1 B4 B6 -37.47(6) . 3_766
Cl1 B1 B4 B6 -148.81(6) . 3_766
B2 B1 B4 B5 -101.05(7) . .
B6 B1 B4 B5 -37.46(6) . .
B3 B1 B4 B5 -138.44(7) . .
Cl1 B1 B4 B5 110.21(8) . .
B2 B1 B4 Cl4 148.46(7) . .
B6 B1 B4 Cl4 -147.95(7) . .
B5 B1 B4 Cl4 -110.49(8) . .
B3 B1 B4 Cl4 111.06(8) . .
Cl1 B1 B4 Cl4 -0.28(11) . .
B2 B3 B4 B1 -37.28(6) . .
B5 B3 B4 B1 -100.60(7) 3_766 .
B6 B3 B4 B1 -138.17(7) 3_766 .
Cl3 B3 B4 B1 111.19(8) . .
B2 B3 B4 B2 63.43(9) . 3_766
B5 B3 B4 B2 0.11(9) 3_766 3_766
B6 B3 B4 B2 -37.47(6) 3_766 3_766
Cl3 B3 B4 B2 -148.10(6) . 3_766
B1 B3 B4 B2 100.70(7) . 3_766
B2 B3 B4 B6 100.89(7) . 3_766
B5 B3 B4 B6 37.57(6) 3_766 3_766
Cl3 B3 B4 B6 -110.64(8) . 3_766
B1 B3 B4 B6 138.17(7) . 3_766
B2 B3 B4 B5 0.05(9) . .
B5 B3 B4 B5 -63.27(9) 3_766 .
B6 B3 B4 B5 -100.84(7) 3_766 .
Cl3 B3 B4 B5 148.52(6) . .
B1 B3 B4 B5 37.33(6) . .
B2 B3 B4 Cl4 -147.99(7) . .
B5 B3 B4 Cl4 148.69(7) 3_766 .
B6 B3 B4 Cl4 111.12(8) 3_766 .
Cl3 B3 B4 Cl4 0.48(11) . .
B1 B3 B4 Cl4 -110.71(8) . .
B2 B1 B5 B2 63.08(9) . 3_766
B4 B1 B5 B2 -37.51(6) . 3_766
B6 B1 B5 B2 100.69(7) . 3_766
B3 B1 B5 B2 -0.29(9) . 3_766
Cl1 B1 B5 B2 -149.13(7) . 3_766
B2 B1 B5 B3 -0.15(9) . 3_766
B4 B1 B5 B3 -100.74(7) . 3_766
B6 B1 B5 B3 37.46(6) . 3_766
B3 B1 B5 B3 -63.52(9) . 3_766
Cl1 B1 B5 B3 147.64(7) . 3_766
B2 B1 B5 Cl5 -148.81(7) . .
B4 B1 B5 Cl5 110.60(8) . .
B6 B1 B5 Cl5 -111.20(8) . .
B3 B1 B5 Cl5 147.82(7) . .
Cl1 B1 B5 Cl5 -1.02(11) . .
B2 B1 B5 B4 100.59(7) . .
B6 B1 B5 B4 138.20(7) . .
B3 B1 B5 B4 37.21(6) . .
Cl1 B1 B5 B4 -111.62(8) . .
B2 B1 B5 B6 -37.61(6) . .
B4 B1 B5 B6 -138.20(7) . .
B3 B1 B5 B6 -100.99(7) . .
Cl1 B1 B5 B6 110.18(8) . .
B1 B4 B5 B2 137.89(7) . 3_766
B3 B4 B5 B2 100.49(7) . 3_766
B6 B4 B5 B2 36.88(6) 3_766 3_766
Cl4 B4 B5 B2 -111.32(8) . 3_766
B1 B4 B5 B3 100.59(7) . 3_766
B2 B4 B5 B3 -37.30(6) 3_766 3_766
B3 B4 B5 B3 63.19(9) . 3_766
B6 B4 B5 B3 -0.42(9) 3_766 3_766
Cl4 B4 B5 B3 -148.62(7) . 3_766
B1 B4 B5 Cl5 -111.20(8) . .
B2 B4 B5 Cl5 110.90(8) 3_766 .
B3 B4 B5 Cl5 -148.61(6) . .
B6 B4 B5 Cl5 147.79(6) 3_766 .
Cl4 B4 B5 Cl5 -0.41(11) . .
B2 B4 B5 B1 -137.89(7) 3_766 .
B3 B4 B5 B1 -37.40(6) . .
B6 B4 B5 B1 -101.01(7) 3_766 .
Cl4 B4 B5 B1 110.79(8) . .
B1 B4 B5 B6 37.23(6) . .
B2 B4 B5 B6 -100.66(7) 3_766 .
B3 B4 B5 B6 -0.17(9) . .
B6 B4 B5 B6 -63.78(9) 3_766 .
Cl4 B4 B5 B6 148.02(6) . .
B4 B1 B6 B2 -100.52(7) . .
B5 B1 B6 B2 -138.01(7) . .
B3 B1 B6 B2 -37.01(6) . .
Cl1 B1 B6 B2 111.37(8) . .
B2 B1 B6 B3 100.58(7) . 3_766
B4 B1 B6 B3 0.06(9) . 3_766
B5 B1 B6 B3 -37.43(6) . 3_766
B3 B1 B6 B3 63.57(9) . 3_766
Cl1 B1 B6 B3 -148.04(6) . 3_766
B2 B1 B6 B4 37.34(6) . 3_766
B4 B1 B6 B4 -63.18(9) . 3_766
B5 B1 B6 B4 -100.68(7) . 3_766
B3 B1 B6 B4 0.33(9) . 3_766
Cl1 B1 B6 B4 148.71(6) . 3_766
B2 B1 B6 B5 138.01(7) . .
B4 B1 B6 B5 37.49(6) . .
B3 B1 B6 B5 101.00(7) . .
Cl1 B1 B6 B5 -110.61(8) . .
B2 B1 B6 Cl6 -110.70(8) . .
B4 B1 B6 Cl6 148.78(7) . .
B5 B1 B6 Cl6 111.29(8) . .
B3 B1 B6 Cl6 -147.71(7) . .
Cl1 B1 B6 Cl6 0.67(11) . .
B3 B2 B6 B1 37.29(6) . .
B5 B2 B6 B1 101.07(7) 3_766 .
B4 B2 B6 B1 138.11(7) 3_766 .
Cl2 B2 B6 B1 -110.96(8) . .
B1 B2 B6 B3 -100.73(7) . 3_766
B3 B2 B6 B3 -63.44(9) . 3_766
B5 B2 B6 B3 0.34(9) 3_766 3_766
B4 B2 B6 B3 37.38(6) 3_766 3_766
Cl2 B2 B6 B3 148.31(7) . 3_766
B1 B2 B6 B4 -138.11(7) . 3_766
B3 B2 B6 B4 -100.82(7) . 3_766
B5 B2 B6 B4 -37.04(6) 3_766 3_766
Cl2 B2 B6 B4 110.93(8) . 3_766
B1 B2 B6 B5 -37.49(6) . .
B3 B2 B6 B5 -0.19(9) . .
B5 B2 B6 B5 63.58(9) 3_766 .
B4 B2 B6 B5 100.62(7) 3_766 .
Cl2 B2 B6 B5 -148.44(6) . .
B1 B2 B6 Cl6 110.46(8) . .
B3 B2 B6 Cl6 147.75(7) . .
B5 B2 B6 Cl6 -148.47(7) 3_766 .
B4 B2 B6 Cl6 -111.43(8) 3_766 .
Cl2 B2 B6 Cl6 -0.50(11) . .
B2 B5 B6 B1 -100.43(7) 3_766 .
B3 B5 B6 B1 -138.04(7) 3_766 .
Cl5 B5 B6 B1 111.12(8) . .
B4 B5 B6 B1 -37.16(6) . .
B2 B5 B6 B2 -63.05(9) 3_766 .
B3 B5 B6 B2 -100.66(7) 3_766 .
Cl5 B5 B6 B2 148.50(6) . .
B1 B5 B6 B2 37.38(6) . .
B4 B5 B6 B2 0.22(9) . .
B2 B5 B6 B3 37.61(6) 3_766 3_766
Cl5 B5 B6 B3 -110.84(8) . 3_766
B1 B5 B6 B3 138.04(7) . 3_766
B4 B5 B6 B3 100.89(7) . 3_766
B2 B5 B6 B4 0.19(9) 3_766 3_766
B3 B5 B6 B4 -37.42(6) 3_766 3_766
Cl5 B5 B6 B4 -148.26(7) . 3_766
B1 B5 B6 B4 100.63(7) . 3_766
B4 B5 B6 B4 63.47(9) . 3_766
B2 B5 B6 Cl6 149.15(7) 3_766 .
B3 B5 B6 Cl6 111.54(8) 3_766 .
Cl5 B5 B6 Cl6 0.70(11) . .
B1 B5 B6 Cl6 -110.41(8) . .
B4 B5 B6 Cl6 -147.57(6) . .
C42 C37 C38 C39 0.84(16) . .
Cl7 C37 C38 C39 -178.13(8) . .
C42 C37 C38 Cl8 179.72(8) . .
Cl7 C37 C38 Cl8 0.76(12) . .
C37 C38 C39 C40 0.41(16) . .
Cl8 C38 C39 C40 -178.49(9) . .
C38 C39 C40 C41 -1.17(18) . .
C39 C40 C41 C42 0.68(19) . .
C40 C41 C42 C37 0.56(19) . .
C38 C37 C42 C41 -1.33(17) . .
Cl7 C37 C42 C41 177.65(9) . .
